data_4066627
loop_
_publ_author_name
'Namura, Kyo'
'Kakuta, Satoshi'
'Suzuki, Hiroharu'

_publ_section_title
;
 Synthesis of Ruthenium Polyhydride Clusters with
 1,4,7-Triazacyclononane-Type Ligands: Stereo and Electronic Effects of
 Ancillary Ligands
;
_journal_issue 19
_journal_name_full Organometallics
_journal_page_first 4305
_journal_paper_doi 10.1021/om100549d
_journal_volume 29
_journal_year 2010
_chemical_formula_sum 'C66 H85 B2 N6 Ru2'
_chemical_formula_weight 1186.16
_chemical_name_systematic
; 
 ? 
;
_space_group_IT_number 14
_symmetry_cell_setting monoclinic
_symmetry_space_group_name_Hall '-P 2yn'
_symmetry_space_group_name_H-M 'P 1 21/n 1'
_atom_sites_solution_hydrogens geom
_atom_sites_solution_primary direct
_atom_sites_solution_secondary difmap
_audit_creation_method SHELXL-97
_cell_angle_alpha 90.00
_cell_angle_beta 90.1310(7)
_cell_angle_gamma 90.00
_cell_formula_units_Z 4
_cell_length_a 12.6657(3)
_cell_length_b 35.4433(8)
_cell_length_c 12.9853(3)
_cell_measurement_reflns_used 68655
_cell_measurement_temperature 173(2)
_cell_measurement_theta_max 30.03
_cell_measurement_theta_min 3.19
_cell_volume 5829.3(2)
_computing_cell_refinement PROCESS-AUTO
_computing_data_collection 'PROCESS-AUTO (Rigaku, 1998)'
_computing_data_reduction 'SHELXS-97 (Sheldrick, 1990)'
_computing_molecular_graphics 'ORTEX (P.McArdle, 1995)'
_computing_publication_material SHELXL-97
_computing_structure_refinement 'SHELXL-97 (Sheldrick, 1997)'
_computing_structure_solution SHELXS-97
_diffrn_ambient_temperature 173(2)
_diffrn_detector_area_resol_mean 10
_diffrn_measured_fraction_theta_full 0.989
_diffrn_measured_fraction_theta_max 0.989
_diffrn_measurement_device_type 'Rigaku R-AXIS RAPID Imaging Plate'
_diffrn_measurement_method \w
_diffrn_radiation_monochromator graphite
_diffrn_radiation_source 'Rigaku Rotating Anode Ultrax18'
_diffrn_radiation_type MoK\a
_diffrn_radiation_wavelength 0.71069
_diffrn_reflns_av_R_equivalents 0.0246
_diffrn_reflns_av_sigmaI/netI 0.0228
_diffrn_reflns_limit_h_max 17
_diffrn_reflns_limit_h_min -17
_diffrn_reflns_limit_k_max 49
_diffrn_reflns_limit_k_min -49
_diffrn_reflns_limit_l_max 18
_diffrn_reflns_limit_l_min -16
_diffrn_reflns_number 68655
_diffrn_reflns_theta_full 30.03
_diffrn_reflns_theta_max 30.03
_diffrn_reflns_theta_min 3.19
_exptl_absorpt_coefficient_mu 0.564
_exptl_absorpt_correction_T_max 1.0000
_exptl_absorpt_correction_T_min 0.7164
_exptl_absorpt_correction_type empirical
_exptl_crystal_colour purple
_exptl_crystal_density_diffrn 1.352
_exptl_crystal_density_meas ?
_exptl_crystal_density_method 'not measured'
_exptl_crystal_description platelet
_exptl_crystal_F_000 2484
_exptl_crystal_size_max 0.410
_exptl_crystal_size_mid 0.130
_exptl_crystal_size_min 0.030
_refine_diff_density_max 3.102
_refine_diff_density_min -0.768
_refine_diff_density_rms 0.079
_refine_ls_extinction_method none
_refine_ls_goodness_of_fit_ref 1.037
_refine_ls_hydrogen_treatment mixed
_refine_ls_matrix_type full
_refine_ls_number_parameters 699
_refine_ls_number_reflns 16866
_refine_ls_number_restraints 0
_refine_ls_restrained_S_all 1.037
_refine_ls_R_factor_all 0.0422
_refine_ls_R_factor_gt 0.0343
_refine_ls_shift/su_max 0.002
_refine_ls_shift/su_mean 0.000
_refine_ls_structure_factor_coef Fsqd
_refine_ls_weighting_details 'calc w=1/[\s^2^(Fo^2^)+(0.0460P)^2^+5.5399P] where P=(Fo^2^+2Fc^2^)/3'
_refine_ls_weighting_scheme calc
_refine_ls_wR_factor_gt 0.0871
_refine_ls_wR_factor_ref 0.0927
_reflns_number_gt 14504
_reflns_number_total 17203
_reflns_threshold_expression >2sigma(I)
_cod_data_source_file om100549d_si_001.cif
_cod_data_source_block complex4BPh4
_cod_depositor_comments
;
The following automatic conversions were performed:
'_atom_site_symetry_multiplicity' tag replaced with
'_atom_site_symmetry_multiplicity'.

Automatic conversion script
Id: cif_correct_tags 1440 2010-10-19 06:21:57Z saulius 

The following automatic conversions were performed:

'_symmetry_cell_setting' value 'Monoclinic' changed to 'monoclinic'
according to /home/saulius/struct/CIF-dictionaries/cif_core.dic
dictionary named 'cif_core.dic' version 2.4.1 from
2010-06-29.

'_exptl_absorpt_correction_type' value 'Empirical'
changed to 'empirical' according to
/home/saulius/struct/CIF-dictionaries/cif_core.dic dictionary named
'cif_core.dic' version 2.4.1 from 2010-06-29.

Automatic conversion script
Id: cif_fix_values 1715 2011-07-08 13:25:40Z adriana 

The following automatic conversions were performed:

'_exptl_crystal_density_meas' value 'not measured' was changed to '?'
- the value is perceived as not measured.

Automatic conversion script
Id: cif_fix_values 3008 2015-01-20 13:52:24Z robertas 
;
_cod_original_sg_symbol_H-M P21/n
_cod_database_code 4066627

loop_
_symmetry_equiv_pos_as_xyz
'x, y, z'
'x+1/2, -y+1/2, z+1/2'
'-x, -y, -z'
'-x-1/2, y-1/2, -z-1/2'

loop_
_atom_site_label
_atom_site_type_symbol
_atom_site_fract_x
_atom_site_fract_y
_atom_site_fract_z
_atom_site_U_iso_or_equiv
_atom_site_adp_type
_atom_site_occupancy
_atom_site_symmetry_multiplicity
_atom_site_calc_flag
_atom_site_refinement_flags
Ru1 Ru 0.236146(11) 0.096266(4) 0.714820(10) 0.01808(4) Uani 1 1 d .
Ru2 Ru 0.250501(11) 0.149967(4) 0.605990(11) 0.01879(4) Uani 1 1 d .
N1 N 0.25008(14) 0.03718(5) 0.68538(13) 0.0269(3) Uani 1 1 d .
N2 N 0.32559(13) 0.08103(5) 0.84777(13) 0.0252(3) Uani 1 1 d .
N3 N 0.10846(13) 0.07788(5) 0.80799(13) 0.0268(3) Uani 1 1 d .
N4 N 0.28975(14) 0.15544(5) 0.44752(13) 0.0283(3) Uani 1 1 d .
N5 N 0.14057(14) 0.19301(5) 0.56647(13) 0.0270(3) Uani 1 1 d .
N6 N 0.35286(15) 0.19690(5) 0.61909(15) 0.0301(4) Uani 1 1 d .
B1 B 0.24342(17) 0.24609(6) 1.06038(17) 0.0234(4) Uani 1 1 d .
B2 B 0.73312(17) 0.00327(6) 0.75593(17) 0.0241(4) Uani 1 1 d .
C1 C 0.3213(2) 0.01886(7) 0.76189(19) 0.0386(5) Uani 1 1 d .
H1A H 0.3664 0.0001 0.7266 0.046 Uiso 1 1 calc R
H1B H 0.2784 0.0054 0.8139 0.046 Uiso 1 1 calc R
C2 C 0.38953(19) 0.04751(6) 0.81448(19) 0.0358(5) Uani 1 1 d .
H2A H 0.4458 0.0559 0.7668 0.043 Uiso 1 1 calc R
H2B H 0.4236 0.0359 0.8754 0.043 Uiso 1 1 calc R
C3 C 0.2540(2) 0.07086(8) 0.93474(17) 0.0386(5) Uani 1 1 d .
H3A H 0.2821 0.0816 0.9996 0.046 Uiso 1 1 calc R
H3B H 0.2517 0.0431 0.9422 0.046 Uiso 1 1 calc R
C4 C 0.1445(2) 0.08553(8) 0.91629(17) 0.0392(5) Uani 1 1 d .
H4A H 0.1432 0.1131 0.9292 0.047 Uiso 1 1 calc R
H4B H 0.0952 0.0734 0.9652 0.047 Uiso 1 1 calc R
C5 C 0.0879(2) 0.03689(7) 0.7905(2) 0.0412(5) Uani 1 1 d .
H5A H 0.0108 0.0326 0.7859 0.049 Uiso 1 1 calc R
H5B H 0.1150 0.0223 0.8499 0.049 Uiso 1 1 calc R
C6 C 0.1392(2) 0.02302(7) 0.6942(2) 0.0418(6) Uani 1 1 d .
H6A H 0.0978 0.0316 0.6338 0.050 Uiso 1 1 calc R
H6B H 0.1395 -0.0049 0.6942 0.050 Uiso 1 1 calc R
C7 C 0.2885(2) 0.02927(7) 0.57943(17) 0.0369(5) Uani 1 1 d .
H7A H 0.3600 0.0394 0.5715 0.055 Uiso 1 1 calc R
H7B H 0.2413 0.0413 0.5293 0.055 Uiso 1 1 calc R
H7C H 0.2893 0.0020 0.5677 0.055 Uiso 1 1 calc R
C8 C 0.39953(18) 0.11116(6) 0.87955(17) 0.0324(4) Uani 1 1 d .
H8A H 0.4446 0.1180 0.8213 0.049 Uiso 1 1 calc R
H8B H 0.4435 0.1021 0.9366 0.049 Uiso 1 1 calc R
H8C H 0.3594 0.1333 0.9019 0.049 Uiso 1 1 calc R
C9 C 0.01132(17) 0.10027(7) 0.78865(19) 0.0342(5) Uani 1 1 d .
H9A H 0.0262 0.1271 0.8003 0.051 Uiso 1 1 calc R
H9B H -0.0445 0.0920 0.8356 0.051 Uiso 1 1 calc R
H9C H -0.0118 0.0965 0.7173 0.051 Uiso 1 1 calc R
C10 C 0.2135(2) 0.18111(8) 0.39330(17) 0.0401(5) Uani 1 1 d .
H10A H 0.1949 0.1703 0.3254 0.048 Uiso 1 1 calc R
H10B H 0.2472 0.2059 0.3816 0.048 Uiso 1 1 calc R
C11 C 0.11459(18) 0.18629(7) 0.45625(16) 0.0351(5) Uani 1 1 d .
H11A H 0.0740 0.2080 0.4290 0.042 Uiso 1 1 calc R
H11B H 0.0699 0.1635 0.4502 0.042 Uiso 1 1 calc R
C12 C 0.1907(2) 0.23135(7) 0.5803(2) 0.0410(5) Uani 1 1 d .
H12A H 0.2126 0.2413 0.5124 0.049 Uiso 1 1 calc R
H12B H 0.1384 0.2490 0.6099 0.049 Uiso 1 1 calc R
C13 C 0.2849(2) 0.22906(7) 0.6499(2) 0.0424(6) Uani 1 1 d .
H13A H 0.3257 0.2528 0.6459 0.051 Uiso 1 1 calc R
H13B H 0.2614 0.2256 0.7220 0.051 Uiso 1 1 calc R
C14 C 0.4079(2) 0.20435(8) 0.5191(2) 0.0439(6) Uani 1 1 d .
H14A H 0.3764 0.2268 0.4858 0.053 Uiso 1 1 calc R
H14B H 0.4834 0.2098 0.5326 0.053 Uiso 1 1 calc R
C15 C 0.3993(2) 0.17123(8) 0.4478(2) 0.0438(6) Uani 1 1 d .
H15A H 0.4185 0.1792 0.3772 0.053 Uiso 1 1 calc R
H15B H 0.4497 0.1514 0.4698 0.053 Uiso 1 1 calc R
C16 C 0.2918(2) 0.11821(7) 0.39669(18) 0.0426(6) Uani 1 1 d .
H16A H 0.2204 0.1076 0.3956 0.064 Uiso 1 1 calc R
H16B H 0.3390 0.1013 0.4348 0.064 Uiso 1 1 calc R
H16C H 0.3174 0.1211 0.3259 0.064 Uiso 1 1 calc R
C17 C 0.04420(19) 0.19071(8) 0.6287(2) 0.0421(6) Uani 1 1 d .
H17A H 0.0618 0.1950 0.7013 0.063 Uiso 1 1 calc R
H17B H 0.0126 0.1656 0.6208 0.063 Uiso 1 1 calc R
H17C H -0.0061 0.2099 0.6054 0.063 Uiso 1 1 calc R
C18 C 0.4335(2) 0.18999(7) 0.7007(2) 0.0426(6) Uani 1 1 d .
H18A H 0.4781 0.1686 0.6807 0.064 Uiso 1 1 calc R
H18B H 0.3980 0.1842 0.7658 0.064 Uiso 1 1 calc R
H18C H 0.4773 0.2126 0.7092 0.064 Uiso 1 1 calc R
C19 C 0.14106(15) 0.21924(5) 1.08754(15) 0.0241(4) Uani 1 1 d .
C20 C 0.08241(15) 0.22257(5) 1.17863(15) 0.0245(4) Uani 1 1 d .
H20 H 0.1043 0.2406 1.2285 0.029 Uiso 1 1 calc R
C21 C -0.00658(17) 0.20069(6) 1.19920(17) 0.0291(4) Uani 1 1 d .
H21 H -0.0436 0.2039 1.2621 0.035 Uiso 1 1 calc R
C22 C -0.04127(17) 0.17418(6) 1.12802(18) 0.0316(4) Uani 1 1 d .
H22 H -0.1031 0.1598 1.1406 0.038 Uiso 1 1 calc R
C23 C 0.01632(19) 0.16919(6) 1.03810(18) 0.0334(4) Uani 1 1 d .
H23 H -0.0054 0.1509 0.9891 0.040 Uiso 1 1 calc R
C24 C 0.10564(18) 0.19091(6) 1.01958(17) 0.0306(4) Uani 1 1 d .
H24 H 0.1446 0.1865 0.9583 0.037 Uiso 1 1 calc R
C25 C 0.34606(16) 0.21863(6) 1.04104(16) 0.0268(4) Uani 1 1 d .
C26 C 0.42434(17) 0.22540(6) 0.96713(17) 0.0308(4) Uani 1 1 d .
H26 H 0.4149 0.2458 0.9205 0.037 Uiso 1 1 calc R
C27 C 0.51566(18) 0.20343(7) 0.9591(2) 0.0387(5) Uani 1 1 d .
H27 H 0.5664 0.2089 0.9074 0.046 Uiso 1 1 calc R
C28 C 0.53206(19) 0.17385(7) 1.0262(2) 0.0443(6) Uani 1 1 d .
H28 H 0.5953 0.1595 1.0228 0.053 Uiso 1 1 calc R
C29 C 0.4555(2) 0.16531(7) 1.0985(2) 0.0420(6) Uani 1 1 d .
H29 H 0.4652 0.1446 1.1439 0.050 Uiso 1 1 calc R
C30 C 0.36403(19) 0.18715(6) 1.10456(18) 0.0336(5) Uani 1 1 d .
H30 H 0.3118 0.1805 1.1536 0.040 Uiso 1 1 calc R
C31 C 0.26757(15) 0.27414(5) 1.15998(15) 0.0236(3) Uani 1 1 d .
C32 C 0.33437(16) 0.26444(6) 1.24246(16) 0.0274(4) Uani 1 1 d .
H32 H 0.3698 0.2408 1.2404 0.033 Uiso 1 1 calc R
C33 C 0.35095(18) 0.28785(6) 1.32691(17) 0.0319(4) Uani 1 1 d .
H33 H 0.3975 0.2802 1.3804 0.038 Uiso 1 1 calc R
C34 C 0.29996(19) 0.32229(7) 1.33345(19) 0.0358(5) Uani 1 1 d .
H34 H 0.3110 0.3383 1.3911 0.043 Uiso 1 1 calc R
C35 C 0.2325(2) 0.33297(7) 1.2544(2) 0.0388(5) Uani 1 1 d .
H35 H 0.1967 0.3565 1.2577 0.047 Uiso 1 1 calc R
C36 C 0.21723(17) 0.30921(6) 1.17021(18) 0.0315(4) Uani 1 1 d .
H36 H 0.1705 0.3171 1.1172 0.038 Uiso 1 1 calc R
C37 C 0.22037(15) 0.27276(6) 0.95800(15) 0.0249(4) Uani 1 1 d .
C38 C 0.28502(17) 0.30421(6) 0.93758(17) 0.0306(4) Uani 1 1 d .
H38 H 0.3420 0.3094 0.9831 0.037 Uiso 1 1 calc R
C39 C 0.2693(2) 0.32794(7) 0.85383(19) 0.0368(5) Uani 1 1 d .
H39 H 0.3152 0.3488 0.8432 0.044 Uiso 1 1 calc R
C40 C 0.1868(2) 0.32139(7) 0.78560(18) 0.0374(5) Uani 1 1 d .
H40 H 0.1755 0.3376 0.7284 0.045 Uiso 1 1 calc R
C41 C 0.12133(18) 0.29084(7) 0.80248(17) 0.0346(5) Uani 1 1 d .
H41 H 0.0644 0.2860 0.7566 0.041 Uiso 1 1 calc R
C42 C 0.13841(16) 0.26711(6) 0.88671(16) 0.0283(4) Uani 1 1 d .
H42 H 0.0925 0.2462 0.8962 0.034 Uiso 1 1 calc R
C43 C 0.76930(15) 0.02810(6) 0.85757(15) 0.0244(4) Uani 1 1 d .
C44 C 0.84919(16) 0.01798(6) 0.92769(16) 0.0274(4) Uani 1 1 d .
H44 H 0.8863 -0.0049 0.9166 0.033 Uiso 1 1 calc R
C45 C 0.87647(18) 0.03998(6) 1.01266(17) 0.0326(4) Uani 1 1 d .
H45 H 0.9319 0.0321 1.0571 0.039 Uiso 1 1 calc R
C46 C 0.8232(2) 0.07330(7) 1.03263(18) 0.0364(5) Uani 1 1 d .
H46 H 0.8411 0.0883 1.0907 0.044 Uiso 1 1 calc R
C47 C 0.7430(2) 0.08424(7) 0.96581(19) 0.0366(5) Uani 1 1 d .
H47 H 0.7055 0.1070 0.9782 0.044 Uiso 1 1 calc R
C48 C 0.71697(17) 0.06211(6) 0.88092(17) 0.0308(4) Uani 1 1 d .
H48 H 0.6616 0.0703 0.8368 0.037 Uiso 1 1 calc R
C49 C 0.62738(15) -0.02170(5) 0.78346(15) 0.0243(4) Uani 1 1 d .
C50 C 0.57907(17) -0.02310(6) 0.88016(15) 0.0274(4) Uani 1 1 d .
H50 H 0.6071 -0.0080 0.9341 0.033 Uiso 1 1 calc R
C51 C 0.49137(17) -0.04573(6) 0.90072(16) 0.0305(4) Uani 1 1 d .
H51 H 0.4611 -0.0457 0.9676 0.037 Uiso 1 1 calc R
C52 C 0.44839(17) -0.06820(6) 0.82435(18) 0.0314(4) Uani 1 1 d .
H52 H 0.3888 -0.0837 0.8381 0.038 Uiso 1 1 calc R
C53 C 0.49414(19) -0.06776(6) 0.72700(19) 0.0351(5) Uani 1 1 d .
H53 H 0.4661 -0.0832 0.6737 0.042 Uiso 1 1 calc R
C54 C 0.58066(18) -0.04479(6) 0.70784(17) 0.0317(4) Uani 1 1 d .
H54 H 0.6097 -0.0446 0.6405 0.038 Uiso 1 1 calc R
C55 C 0.82653(16) -0.02693(6) 0.72319(15) 0.0270(4) Uani 1 1 d .
C56 C 0.8457(2) -0.05871(7) 0.78549(18) 0.0359(5) Uani 1 1 d .
H56 H 0.8028 -0.0624 0.8445 0.043 Uiso 1 1 calc R
C57 C 0.9244(2) -0.08499(8) 0.7649(2) 0.0488(7) Uani 1 1 d .
H57 H 0.9355 -0.1057 0.8101 0.059 Uiso 1 1 calc R
C58 C 0.9868(2) -0.08082(9) 0.6778(2) 0.0524(7) Uani 1 1 d .
H58 H 1.0409 -0.0986 0.6632 0.063 Uiso 1 1 calc R
C59 C 0.96950(19) -0.05081(9) 0.6132(2) 0.0460(6) Uani 1 1 d .
H59 H 1.0109 -0.0481 0.5527 0.055 Uiso 1 1 calc R
C60 C 0.89135(17) -0.02423(7) 0.63583(17) 0.0334(4) Uani 1 1 d .
H60 H 0.8817 -0.0035 0.5903 0.040 Uiso 1 1 calc R
C61 C 0.70863(16) 0.03401(6) 0.66327(15) 0.0266(4) Uani 1 1 d .
C62 C 0.61062(17) 0.03921(7) 0.61656(17) 0.0338(5) Uani 1 1 d .
H62 H 0.5547 0.0224 0.6331 0.041 Uiso 1 1 calc R
C63 C 0.5918(2) 0.06833(9) 0.5460(2) 0.0486(7) Uani 1 1 d .
H63 H 0.5232 0.0713 0.5173 0.058 Uiso 1 1 calc R
C64 C 0.6711(2) 0.09265(8) 0.5178(2) 0.0483(6) Uani 1 1 d .
H64 H 0.6582 0.1122 0.4694 0.058 Uiso 1 1 calc R
C65 C 0.7696(2) 0.08813(8) 0.5611(2) 0.0453(6) Uani 1 1 d .
H65 H 0.8255 0.1046 0.5425 0.054 Uiso 1 1 calc R
C66 C 0.7872(2) 0.05941(7) 0.6320(2) 0.0390(5) Uani 1 1 d .
H66 H 0.8559 0.0569 0.6608 0.047 Uiso 1 1 calc R
H2 H 0.219(2) 0.1459(7) 0.7386(19) 0.027(6) Uiso 1 1 d .
H1 H 0.347(2) 0.1114(7) 0.636(2) 0.032(7) Uiso 1 1 d .

loop_
_atom_site_aniso_label
_atom_site_aniso_U_11
_atom_site_aniso_U_22
_atom_site_aniso_U_33
_atom_site_aniso_U_23
_atom_site_aniso_U_13
_atom_site_aniso_U_12
Ru1 0.01752(7) 0.01966(7) 0.01704(7) 0.00113(5) 0.00009(5) -0.00101(5)
Ru2 0.01752(7) 0.01971(7) 0.01916(7) 0.00194(5) 0.00048(5) 0.00018(5)
N1 0.0310(9) 0.0233(8) 0.0263(8) -0.0013(7) -0.0002(6) -0.0009(6)
N2 0.0258(8) 0.0274(8) 0.0223(7) 0.0017(6) -0.0038(6) 0.0004(6)
N3 0.0229(8) 0.0310(8) 0.0265(8) 0.0053(7) 0.0038(6) -0.0017(6)
N4 0.0286(8) 0.0326(9) 0.0236(8) 0.0041(7) 0.0049(6) 0.0037(7)
N5 0.0274(8) 0.0295(8) 0.0242(8) 0.0018(7) -0.0010(6) 0.0077(6)
N6 0.0289(9) 0.0265(8) 0.0349(9) 0.0059(7) -0.0033(7) -0.0065(6)
B1 0.0217(9) 0.0238(9) 0.0247(9) -0.0007(8) 0.0000(7) 0.0022(7)
B2 0.0239(9) 0.0244(9) 0.0241(9) 0.0015(8) -0.0007(7) 0.0019(7)
C1 0.0484(14) 0.0304(10) 0.0371(12) -0.0004(9) -0.0055(10) 0.0115(10)
C2 0.0362(11) 0.0305(10) 0.0407(12) 0.0001(9) -0.0104(9) 0.0089(9)
C3 0.0414(13) 0.0515(14) 0.0230(9) 0.0058(10) 0.0001(8) 0.0006(10)
C4 0.0358(12) 0.0579(15) 0.0238(10) 0.0051(10) 0.0064(8) 0.0051(10)
C5 0.0337(12) 0.0339(11) 0.0561(15) 0.0057(11) 0.0087(10) -0.0110(9)
C6 0.0423(13) 0.0319(11) 0.0513(14) -0.0041(11) 0.0030(11) -0.0139(10)
C7 0.0436(13) 0.0384(12) 0.0286(10) -0.0092(9) 0.0005(9) 0.0041(10)
C8 0.0320(10) 0.0325(10) 0.0326(10) -0.0009(9) -0.0129(8) -0.0020(8)
C9 0.0211(9) 0.0428(12) 0.0388(11) 0.0068(10) 0.0050(8) 0.0008(8)
C10 0.0445(13) 0.0508(14) 0.0250(10) 0.0061(10) 0.0005(9) 0.0138(11)
C11 0.0326(11) 0.0476(13) 0.0251(9) 0.0020(9) -0.0060(8) 0.0097(9)
C12 0.0485(14) 0.0275(10) 0.0470(13) -0.0015(10) -0.0069(11) 0.0087(9)
C13 0.0475(14) 0.0258(10) 0.0540(15) -0.0042(10) -0.0056(11) -0.0022(9)
C14 0.0325(12) 0.0476(14) 0.0516(14) 0.0140(12) 0.0062(10) -0.0103(10)
C15 0.0329(12) 0.0565(15) 0.0421(13) 0.0114(12) 0.0126(10) -0.0024(10)
C16 0.0570(16) 0.0435(13) 0.0273(10) -0.0066(10) 0.0061(10) 0.0136(11)
C17 0.0302(11) 0.0567(15) 0.0393(12) 0.0072(11) 0.0067(9) 0.0171(10)
C18 0.0373(12) 0.0386(12) 0.0518(14) 0.0084(11) -0.0163(11) -0.0147(10)
C19 0.0247(9) 0.0225(8) 0.0252(9) 0.0015(7) -0.0008(7) 0.0035(7)
C20 0.0249(9) 0.0234(8) 0.0253(9) 0.0022(7) -0.0011(7) 0.0029(7)
C21 0.0287(10) 0.0290(9) 0.0295(9) 0.0041(8) 0.0030(7) 0.0019(7)
C22 0.0275(10) 0.0256(9) 0.0418(12) 0.0037(9) -0.0005(8) -0.0011(7)
C23 0.0372(11) 0.0251(9) 0.0379(11) -0.0055(9) -0.0023(9) -0.0012(8)
C24 0.0336(10) 0.0281(9) 0.0300(10) -0.0032(8) 0.0027(8) 0.0001(8)
C25 0.0254(9) 0.0280(9) 0.0271(9) -0.0065(8) -0.0048(7) 0.0042(7)
C26 0.0248(9) 0.0329(10) 0.0348(10) -0.0097(9) -0.0015(8) 0.0012(8)
C27 0.0241(10) 0.0444(13) 0.0477(13) -0.0224(11) -0.0010(9) 0.0026(9)
C28 0.0305(11) 0.0450(13) 0.0573(15) -0.0278(12) -0.0159(10) 0.0171(10)
C29 0.0468(14) 0.0335(11) 0.0455(13) -0.0115(10) -0.0180(11) 0.0170(10)
C30 0.0383(12) 0.0303(10) 0.0322(10) -0.0042(9) -0.0047(9) 0.0100(8)
C31 0.0189(8) 0.0251(8) 0.0269(9) -0.0005(7) 0.0025(6) 0.0002(6)
C32 0.0269(9) 0.0268(9) 0.0285(9) 0.0022(8) 0.0007(7) -0.0006(7)
C33 0.0329(10) 0.0343(10) 0.0286(10) 0.0014(9) -0.0028(8) -0.0050(8)
C34 0.0370(12) 0.0352(11) 0.0353(11) -0.0100(9) 0.0004(9) -0.0047(9)
C35 0.0412(12) 0.0310(11) 0.0441(13) -0.0099(10) -0.0009(10) 0.0066(9)
C36 0.0297(10) 0.0296(10) 0.0353(11) -0.0029(9) -0.0040(8) 0.0048(8)
C37 0.0212(8) 0.0279(9) 0.0257(9) -0.0003(8) 0.0024(7) 0.0049(7)
C38 0.0262(9) 0.0326(10) 0.0331(10) 0.0033(9) -0.0004(8) 0.0007(8)
C39 0.0386(12) 0.0334(11) 0.0386(12) 0.0083(10) 0.0076(9) 0.0014(9)
C40 0.0406(12) 0.0403(12) 0.0313(11) 0.0088(10) 0.0040(9) 0.0119(10)
C41 0.0303(10) 0.0462(12) 0.0271(10) 0.0005(9) -0.0013(8) 0.0106(9)
C42 0.0243(9) 0.0334(10) 0.0271(9) -0.0011(8) 0.0009(7) 0.0045(7)
C43 0.0220(8) 0.0255(9) 0.0256(9) 0.0028(7) 0.0016(7) 0.0007(7)
C44 0.0263(9) 0.0280(9) 0.0279(9) 0.0052(8) 0.0004(7) -0.0004(7)
C45 0.0340(11) 0.0365(11) 0.0272(9) 0.0065(9) -0.0023(8) -0.0078(9)
C46 0.0429(13) 0.0355(11) 0.0309(10) -0.0046(9) 0.0051(9) -0.0130(9)
C47 0.0403(12) 0.0280(10) 0.0416(12) -0.0055(9) 0.0076(9) 0.0001(9)
C48 0.0284(10) 0.0284(10) 0.0355(11) 0.0006(9) 0.0009(8) 0.0020(8)
C49 0.0236(9) 0.0218(8) 0.0274(9) 0.0017(7) 0.0003(7) 0.0050(7)
C50 0.0301(10) 0.0286(9) 0.0235(9) 0.0031(8) -0.0025(7) 0.0017(7)
C51 0.0316(10) 0.0327(10) 0.0272(9) 0.0075(8) 0.0017(8) 0.0003(8)
C52 0.0286(10) 0.0264(9) 0.0391(11) 0.0052(9) 0.0001(8) -0.0004(7)
C53 0.0378(12) 0.0293(10) 0.0383(11) -0.0079(9) 0.0015(9) -0.0033(9)
C54 0.0341(11) 0.0300(10) 0.0310(10) -0.0067(9) 0.0069(8) -0.0004(8)
C55 0.0245(9) 0.0313(10) 0.0252(9) -0.0040(8) -0.0015(7) 0.0027(7)
C56 0.0396(12) 0.0366(11) 0.0315(10) -0.0018(9) -0.0016(9) 0.0144(9)
C57 0.0514(16) 0.0425(13) 0.0524(15) -0.0085(12) -0.0131(12) 0.0223(12)
C58 0.0341(13) 0.0590(17) 0.0642(18) -0.0264(15) -0.0071(12) 0.0193(12)
C59 0.0264(11) 0.0647(17) 0.0470(14) -0.0219(13) 0.0057(9) 0.0006(11)
C60 0.0240(9) 0.0450(12) 0.0311(10) -0.0051(9) 0.0008(8) -0.0027(8)
C61 0.0280(9) 0.0284(9) 0.0235(9) 0.0010(8) -0.0005(7) 0.0006(7)
C62 0.0267(10) 0.0442(12) 0.0305(10) 0.0117(9) 0.0012(8) 0.0010(8)
C63 0.0341(12) 0.0651(17) 0.0466(14) 0.0278(13) -0.0072(10) 0.0019(11)
C64 0.0532(16) 0.0497(15) 0.0418(13) 0.0239(12) -0.0053(11) -0.0022(12)
C65 0.0511(15) 0.0415(13) 0.0431(13) 0.0148(11) -0.0070(11) -0.0160(11)
C66 0.0357(12) 0.0386(12) 0.0427(12) 0.0098(10) -0.0118(10) -0.0081(9)

loop_
_atom_type_symbol
_atom_type_description
_atom_type_scat_dispersion_real
_atom_type_scat_dispersion_imag
_atom_type_scat_source
C C 0.0033 0.0016 'International Tables Vol C Tables 4.2.6.8 and 6.1.1.4'
H H 0.0000 0.0000 'International Tables Vol C Tables 4.2.6.8 and 6.1.1.4'
N N 0.0061 0.0033 'International Tables Vol C Tables 4.2.6.8 and 6.1.1.4'
B B 0.0013 0.0007 'International Tables Vol C Tables 4.2.6.8 and 6.1.1.4'
Ru Ru -1.2594 0.8363 'International Tables Vol C Tables 4.2.6.8 and 6.1.1.4'

loop_
_geom_angle_atom_site_label_1
_geom_angle_atom_site_label_2
_geom_angle_atom_site_label_3
_geom_angle
N3 Ru1 N2 82.24(7)
N3 Ru1 N1 82.21(7)
N2 Ru1 N1 81.52(7)
N3 Ru1 Ru2 130.04(5)
N2 Ru1 Ru2 130.00(5)
N1 Ru1 Ru2 132.21(5)
N6 Ru2 N4 82.04(7)
N6 Ru2 N5 81.73(7)
N4 Ru2 N5 81.69(7)
N6 Ru2 Ru1 129.00(5)
N4 Ru2 Ru1 131.79(5)
N5 Ru2 Ru1 131.79(5)
C7 N1 C1 109.65(18)
C7 N1 C6 108.46(18)
C1 N1 C6 111.70(19)
C7 N1 Ru1 112.19(14)
C1 N1 Ru1 111.00(13)
C6 N1 Ru1 103.72(14)
C8 N2 C3 110.39(17)
C8 N2 C2 108.06(17)
C3 N2 C2 110.82(18)
C8 N2 Ru1 112.21(12)
C3 N2 Ru1 110.54(13)
C2 N2 Ru1 104.67(12)
C9 N3 C5 110.49(18)
C9 N3 C4 108.17(18)
C5 N3 C4 111.76(19)
C9 N3 Ru1 111.80(13)
C5 N3 Ru1 110.15(14)
C4 N3 Ru1 104.32(13)
C16 N4 C15 108.5(2)
C16 N4 C10 110.14(19)
C15 N4 C10 111.74(19)
C16 N4 Ru2 110.82(14)
C15 N4 Ru2 104.49(14)
C10 N4 Ru2 110.96(13)
C17 N5 C11 109.77(18)
C17 N5 C12 109.54(19)
C11 N5 C12 110.50(18)
C17 N5 Ru2 111.86(14)
C11 N5 Ru2 105.11(13)
C12 N5 Ru2 109.99(13)
C13 N6 C18 109.3(2)
C13 N6 C14 111.71(19)
C18 N6 C14 108.99(19)
C13 N6 Ru2 105.66(14)
C18 N6 Ru2 110.29(13)
C14 N6 Ru2 110.80(15)
C25 B1 C19 108.28(16)
C25 B1 C37 110.69(16)
C19 B1 C37 111.35(15)
C25 B1 C31 109.24(15)
C19 B1 C31 108.84(16)
C37 B1 C31 108.40(16)
C49 B2 C43 109.74(16)
C49 B2 C55 106.94(16)
C43 B2 C55 110.71(16)
C49 B2 C61 111.19(16)
C43 B2 C61 106.38(16)
C55 B2 C61 111.92(16)
N1 C1 C2 110.88(18)
C1 C2 N2 110.89(19)
N2 C3 C4 110.98(18)
C3 C4 N3 111.47(19)
N3 C5 C6 111.81(19)
C5 C6 N1 111.34(19)
N4 C10 C11 110.72(18)
N5 C11 C10 111.02(18)
C13 C12 N5 110.92(18)
N6 C13 C12 109.9(2)
C15 C14 N6 111.32(19)
N4 C15 C14 111.1(2)
C20 C19 C24 114.79(18)
C20 C19 B1 123.40(17)
C24 C19 B1 121.81(18)
C21 C20 C19 122.98(19)
C22 C21 C20 120.2(2)
C21 C22 C23 118.7(2)
C22 C23 C24 120.3(2)
C23 C24 C19 123.0(2)
C26 C25 C30 115.07(19)
C26 C25 B1 124.32(19)
C30 C25 B1 120.49(19)
C27 C26 C25 122.8(2)
C28 C27 C26 120.0(2)
C27 C28 C29 119.3(2)
C28 C29 C30 120.0(2)
C29 C30 C25 122.7(2)
C36 C31 C32 114.66(18)
C36 C31 B1 121.43(17)
C32 C31 B1 123.84(17)
C33 C32 C31 123.0(2)
C34 C33 C32 120.3(2)
C33 C34 C35 118.8(2)
C34 C35 C36 120.0(2)
C35 C36 C31 123.2(2)
C42 C37 C38 114.72(19)
C42 C37 B1 125.20(18)
C38 C37 B1 120.07(18)
C39 C38 C37 123.0(2)
C40 C39 C38 120.3(2)
C41 C40 C39 118.8(2)
C40 C41 C42 120.3(2)
C41 C42 C37 122.9(2)
C44 C43 C48 114.65(19)
C44 C43 B2 125.44(18)
C48 C43 B2 119.90(17)
C45 C44 C43 123.1(2)
C46 C45 C44 120.3(2)
C45 C46 C47 118.5(2)
C46 C47 C48 120.6(2)
C47 C48 C43 122.8(2)
C50 C49 C54 114.93(19)
C50 C49 B2 124.89(18)
C54 C49 B2 120.15(18)
C51 C50 C49 122.80(19)
C52 C51 C50 120.4(2)
C51 C52 C53 118.7(2)
C54 C53 C52 120.0(2)
C53 C54 C49 123.1(2)
C60 C55 C56 114.7(2)
C60 C55 B2 125.73(19)
C56 C55 B2 119.57(18)
C57 C56 C55 123.2(2)
C58 C57 C56 119.7(3)
C59 C58 C57 119.4(2)
C58 C59 C60 120.4(2)
C59 C60 C55 122.6(2)
C62 C61 C66 114.94(19)
C62 C61 B2 124.76(19)
C66 C61 B2 120.11(18)
C61 C62 C63 122.2(2)
C64 C63 C62 120.9(2)
C63 C64 C65 118.7(2)
C64 C65 C66 120.0(2)
C65 C66 C61 123.2(2)

loop_
_geom_bond_atom_site_label_1
_geom_bond_atom_site_label_2
_geom_bond_distance
Ru1 N3 2.1243(17)
Ru1 N2 2.1323(16)
Ru1 N1 2.1361(17)
Ru1 Ru2 2.3778(2)
Ru2 N6 2.1156(17)
Ru2 N4 2.1270(17)
Ru2 N5 2.1273(16)
N1 C7 1.487(3)
N1 C1 1.489(3)
N1 C6 1.496(3)
N2 C8 1.479(3)
N2 C3 1.494(3)
N2 C2 1.502(3)
N3 C9 1.485(3)
N3 C5 1.493(3)
N3 C4 1.502(3)
N4 C16 1.476(3)
N4 C15 1.497(3)
N4 C10 1.501(3)
N5 C17 1.467(3)
N5 C11 1.487(3)
N5 C12 1.510(3)
N6 C13 1.484(3)
N6 C18 1.490(3)
N6 C14 1.499(3)
B1 C25 1.644(3)
B1 C19 1.647(3)
B1 C37 1.657(3)
B1 C31 1.659(3)
B2 C49 1.645(3)
B2 C43 1.651(3)
B2 C55 1.652(3)
B2 C61 1.652(3)
C1 C2 1.497(3)
C3 C4 1.499(3)
C5 C6 1.494(4)
C10 C11 1.509(3)
C12 C13 1.498(4)
C14 C15 1.498(4)
C19 C20 1.403(3)
C19 C24 1.409(3)
C20 C21 1.395(3)
C21 C22 1.388(3)
C22 C23 1.390(3)
C23 C24 1.390(3)
C25 C26 1.402(3)
C25 C30 1.406(3)
C26 C27 1.398(3)
C27 C28 1.378(4)
C28 C29 1.385(4)
C29 C30 1.396(3)
C31 C36 1.403(3)
C31 C32 1.406(3)
C32 C33 1.391(3)
C33 C34 1.384(3)
C34 C35 1.386(4)
C35 C36 1.394(3)
C37 C42 1.404(3)
C37 C38 1.409(3)
C38 C39 1.389(3)
C39 C40 1.388(4)
C40 C41 1.381(4)
C41 C42 1.396(3)
C43 C44 1.406(3)
C43 C48 1.409(3)
C44 C45 1.394(3)
C45 C46 1.385(3)
C46 C47 1.390(4)
C47 C48 1.392(3)
C49 C50 1.399(3)
C49 C54 1.408(3)
C50 C51 1.396(3)
C51 C52 1.383(3)
C52 C53 1.392(3)
C53 C54 1.388(3)
C55 C60 1.405(3)
C55 C56 1.408(3)
C56 C57 1.391(3)
C57 C58 1.388(5)
C58 C59 1.372(5)
C59 C60 1.398(3)
C61 C62 1.393(3)
C61 C66 1.403(3)
C62 C63 1.400(3)
C63 C64 1.374(4)
C64 C65 1.377(4)
C65 C66 1.390(3)

loop_
_geom_torsion_atom_site_label_1
_geom_torsion_atom_site_label_2
_geom_torsion_atom_site_label_3
_geom_torsion_atom_site_label_4
_geom_torsion
N3 Ru1 Ru2 N6 115.67(9)
N2 Ru1 Ru2 N6 -2.68(9)
N1 Ru1 Ru2 N6 -122.77(10)
N3 Ru1 Ru2 N4 -125.34(9)
N2 Ru1 Ru2 N4 116.31(9)
N1 Ru1 Ru2 N4 -3.78(10)
N3 Ru1 Ru2 N5 -2.73(9)
N2 Ru1 Ru2 N5 -121.08(9)
N1 Ru1 Ru2 N5 118.83(9)
N3 Ru1 N1 C7 147.22(15)
N2 Ru1 N1 C7 -129.53(15)
Ru2 Ru1 N1 C7 8.39(17)
N3 Ru1 N1 C1 -89.72(16)
N2 Ru1 N1 C1 -6.47(15)
Ru2 Ru1 N1 C1 131.45(14)
N3 Ru1 N1 C6 30.37(14)
N2 Ru1 N1 C6 113.63(15)
Ru2 Ru1 N1 C6 -108.45(14)
N3 Ru1 N2 C8 -130.53(15)
N1 Ru1 N2 C8 146.24(15)
Ru2 Ru1 N2 C8 6.63(17)
N3 Ru1 N2 C3 -6.84(15)
N1 Ru1 N2 C3 -90.06(15)
Ru2 Ru1 N2 C3 130.32(13)
N3 Ru1 N2 C2 112.53(14)
N1 Ru1 N2 C2 29.30(14)
Ru2 Ru1 N2 C2 -110.31(13)
N2 Ru1 N3 C9 145.79(15)
N1 Ru1 N3 C9 -131.76(15)
Ru2 Ru1 N3 C9 8.67(17)
N2 Ru1 N3 C5 -90.95(16)
N1 Ru1 N3 C5 -8.51(15)
Ru2 Ru1 N3 C5 131.93(14)
N2 Ru1 N3 C4 29.13(14)
N1 Ru1 N3 C4 111.57(15)
Ru2 Ru1 N3 C4 -107.99(14)
N6 Ru2 N4 C16 147.06(17)
N5 Ru2 N4 C16 -130.20(17)
Ru1 Ru2 N4 C16 10.40(19)
N6 Ru2 N4 C15 30.32(15)
N5 Ru2 N4 C15 113.06(15)
Ru1 Ru2 N4 C15 -106.33(14)
N6 Ru2 N4 C10 -90.25(17)
N5 Ru2 N4 C10 -7.51(16)
Ru1 Ru2 N4 C10 133.09(14)
N6 Ru2 N5 C17 -127.83(17)
N4 Ru2 N5 C17 149.08(17)
Ru1 Ru2 N5 C17 8.48(19)
N6 Ru2 N5 C11 113.10(15)
N4 Ru2 N5 C11 30.01(14)
Ru1 Ru2 N5 C11 -110.59(13)
N6 Ru2 N5 C12 -5.86(15)
N4 Ru2 N5 C12 -88.95(15)
Ru1 Ru2 N5 C12 130.44(14)
N4 Ru2 N6 C13 112.53(15)
N5 Ru2 N6 C13 29.84(15)
Ru1 Ru2 N6 C13 -108.65(14)
N4 Ru2 N6 C18 -129.41(17)
N5 Ru2 N6 C18 147.90(17)
Ru1 Ru2 N6 C18 9.41(19)
N4 Ru2 N6 C14 -8.64(15)
N5 Ru2 N6 C14 -91.33(16)
Ru1 Ru2 N6 C14 130.18(14)
C7 N1 C1 C2 105.9(2)
C6 N1 C1 C2 -133.9(2)
Ru1 N1 C1 C2 -18.7(2)
N1 C1 C2 N2 46.0(3)
C8 N2 C2 C1 -168.77(19)
C3 N2 C2 C1 70.2(2)
Ru1 N2 C2 C1 -49.0(2)
C8 N2 C3 C4 106.9(2)
C2 N2 C3 C4 -133.4(2)
Ru1 N2 C3 C4 -17.9(2)
N2 C3 C4 N3 45.3(3)
C9 N3 C4 C3 -167.6(2)
C5 N3 C4 C3 70.5(3)
Ru1 N3 C4 C3 -48.5(2)
C9 N3 C5 C6 107.8(2)
C4 N3 C5 C6 -131.7(2)
Ru1 N3 C5 C6 -16.2(3)
N3 C5 C6 N1 44.8(3)
C7 N1 C6 C5 -168.3(2)
C1 N1 C6 C5 70.7(3)
Ru1 N1 C6 C5 -48.9(2)
C16 N4 C10 C11 106.2(2)
C15 N4 C10 C11 -133.1(2)
Ru2 N4 C10 C11 -16.9(3)
C17 N5 C11 C10 -169.2(2)
C12 N5 C11 C10 69.9(2)
Ru2 N5 C11 C10 -48.8(2)
N4 C10 C11 N5 44.6(3)
C17 N5 C12 C13 103.6(2)
C11 N5 C12 C13 -135.3(2)
Ru2 N5 C12 C13 -19.7(3)
C18 N6 C13 C12 -168.4(2)
C14 N6 C13 C12 70.8(3)
Ru2 N6 C13 C12 -49.7(2)
N5 C12 C13 N6 46.8(3)
C13 N6 C14 C15 -133.2(2)
C18 N6 C14 C15 105.9(2)
Ru2 N6 C14 C15 -15.7(3)
C16 N4 C15 C14 -166.7(2)
C10 N4 C15 C14 71.6(3)
Ru2 N4 C15 C14 -48.4(2)
N6 C14 C15 N4 43.7(3)
C25 B1 C19 C20 122.53(19)
C37 B1 C19 C20 -115.5(2)
C31 B1 C19 C20 3.9(2)
C25 B1 C19 C24 -57.6(2)
C37 B1 C19 C24 64.3(2)
C31 B1 C19 C24 -176.25(18)
C24 C19 C20 C21 -2.4(3)
B1 C19 C20 C21 177.48(18)
C19 C20 C21 C22 -0.2(3)
C20 C21 C22 C23 2.0(3)
C21 C22 C23 C24 -1.2(3)
C22 C23 C24 C19 -1.6(3)
C20 C19 C24 C23 3.3(3)
B1 C19 C24 C23 -176.6(2)
C19 B1 C25 C26 143.06(19)
C37 B1 C25 C26 20.7(3)
C31 B1 C25 C26 -98.5(2)
C19 B1 C25 C30 -41.1(2)
C37 B1 C25 C30 -163.39(18)
C31 B1 C25 C30 77.3(2)
C30 C25 C26 C27 -2.2(3)
B1 C25 C26 C27 173.85(19)
C25 C26 C27 C28 -0.6(3)
C26 C27 C28 C29 2.5(3)
C27 C28 C29 C30 -1.6(4)
C28 C29 C30 C25 -1.4(4)
C26 C25 C30 C29 3.2(3)
B1 C25 C30 C29 -173.0(2)
C25 B1 C31 C36 154.44(19)
C19 B1 C31 C36 -87.5(2)
C37 B1 C31 C36 33.7(2)
C25 B1 C31 C32 -28.9(3)
C19 B1 C31 C32 89.2(2)
C37 B1 C31 C32 -149.58(18)
C36 C31 C32 C33 -1.0(3)
B1 C31 C32 C33 -177.86(19)
C31 C32 C33 C34 0.7(3)
C32 C33 C34 C35 -0.1(4)
C33 C34 C35 C36 -0.1(4)
C34 C35 C36 C31 -0.2(4)
C32 C31 C36 C35 0.7(3)
B1 C31 C36 C35 177.7(2)
C25 B1 C37 C42 104.8(2)
C19 B1 C37 C42 -15.7(3)
C31 B1 C37 C42 -135.45(19)
C25 B1 C37 C38 -75.9(2)
C19 B1 C37 C38 163.61(18)
C31 B1 C37 C38 43.9(2)
C42 C37 C38 C39 0.2(3)
B1 C37 C38 C39 -179.2(2)
C37 C38 C39 C40 0.2(4)
C38 C39 C40 C41 -0.3(4)
C39 C40 C41 C42 -0.1(3)
C40 C41 C42 C37 0.5(3)
C38 C37 C42 C41 -0.5(3)
B1 C37 C42 C41 178.89(19)
C49 B2 C43 C44 98.3(2)
C55 B2 C43 C44 -19.5(3)
C61 B2 C43 C44 -141.29(19)
C49 B2 C43 C48 -80.2(2)
C55 B2 C43 C48 161.96(18)
C61 B2 C43 C48 40.2(2)
C48 C43 C44 C45 -1.2(3)
B2 C43 C44 C45 -179.80(19)
C43 C44 C45 C46 1.0(3)
C44 C45 C46 C47 -0.4(3)
C45 C46 C47 C48 0.0(3)
C46 C47 C48 C43 -0.3(4)
C44 C43 C48 C47 0.8(3)
B2 C43 C48 C47 179.5(2)
C43 B2 C49 C50 -3.1(3)
C55 B2 C49 C50 117.0(2)
C61 B2 C49 C50 -120.5(2)
C43 B2 C49 C54 178.96(17)
C55 B2 C49 C54 -60.9(2)
C61 B2 C49 C54 61.5(2)
C54 C49 C50 C51 0.2(3)
B2 C49 C50 C51 -177.78(19)
C49 C50 C51 C52 0.2(3)
C50 C51 C52 C53 -0.1(3)
C51 C52 C53 C54 -0.6(3)
C52 C53 C54 C49 1.1(4)
C50 C49 C54 C53 -0.9(3)
B2 C49 C54 C53 177.2(2)
C49 B2 C55 C60 132.0(2)
C43 B2 C55 C60 -108.5(2)
C61 B2 C55 C60 10.0(3)
C49 B2 C55 C56 -47.7(2)
C43 B2 C55 C56 71.8(2)
C61 B2 C55 C56 -169.74(19)
C60 C55 C56 C57 1.9(3)
B2 C55 C56 C57 -178.4(2)
C55 C56 C57 C58 -1.5(4)
C56 C57 C58 C59 -0.2(4)
C57 C58 C59 C60 1.3(4)
C58 C59 C60 C55 -0.9(4)
C56 C55 C60 C59 -0.7(3)
B2 C55 C60 C59 179.6(2)
C49 B2 C61 C62 2.1(3)
C43 B2 C61 C62 -117.4(2)
C55 B2 C61 C62 121.6(2)
C49 B2 C61 C66 176.7(2)
C43 B2 C61 C66 57.3(3)
C55 B2 C61 C66 -63.7(3)
C66 C61 C62 C63 -1.7(4)
B2 C61 C62 C63 173.2(2)
C61 C62 C63 C64 1.7(5)
C62 C63 C64 C65 -0.7(5)
C63 C64 C65 C66 -0.1(5)
C64 C65 C66 C61 0.0(5)
C62 C61 C66 C65 0.9(4)
B2 C61 C66 C65 -174.2(2)
